data_7121645
loop_
_publ_author_name
'Reinholdt, Anders'
'Hill, Anthony F.'
'Bendix, Jesper'

_publ_section_title
;
 Synthons for carbide complex chemistry.
;
_journal_issue 45
_journal_name_full 'Chemical communications (Cambridge, England)'
_journal_page_first 5708
_journal_page_last 5711
_journal_paper_doi 10.1039/c8cc03596b
_journal_volume 54
_journal_year 2018
_chemical_formula_moiety 'C29 H43 Cl4 N2 P Pt Ru, C H2 Cl2'
_chemical_formula_sum 'C30 H45 Cl6 N2 P Pt Ru'
_chemical_formula_weight 973.51
_space_group_crystal_system triclinic
_space_group_IT_number 2
_space_group_name_Hall '-P 1'
_space_group_name_H-M_alt 'P -1'
_symmetry_space_group_name_Hall '-P 1'
_symmetry_space_group_name_H-M 'P -1'
_atom_sites_solution_hydrogens geom
_audit_creation_date 2018-01-06
_audit_creation_method
;
Olex2 1.2
(compiled 2015.09.30 svn.r3233 for OlexSys, GUI svn.r5103)
;
_audit_update_record
;
2018-02-15 deposited with the CCDC.
2018-05-11 downloaded from the CCDC.
;
_cell_angle_alpha 92.9312(19)
_cell_angle_beta 90.6096(18)
_cell_angle_gamma 94.4168(18)
_cell_formula_units_Z 2
_cell_length_a 10.0388(5)
_cell_length_b 11.4072(6)
_cell_length_c 15.5551(9)
_cell_measurement_reflns_used 9286
_cell_measurement_temperature 120(2)
_cell_measurement_theta_max 30.549
_cell_measurement_theta_min 2.623
_cell_volume 1773.48(16)
_computing_molecular_graphics 'Olex2 (Dolomanov et al., 2009)'
_computing_publication_material 'Olex2 (Dolomanov et al., 2009)'
_computing_structure_refinement 'ShelXL (Sheldrick, 2015)'
_computing_structure_solution 'olex2.solve (Bourhis et al., 2015)'
_diffrn_ambient_temperature 120(2)
_diffrn_measured_fraction_theta_full 0.998
_diffrn_measured_fraction_theta_max 0.999
_diffrn_measurement_device_type 'Bruker APEX-II CCD'
_diffrn_measurement_method '\f and \w scans'
_diffrn_radiation_type MoK\a
_diffrn_radiation_wavelength 0.71073
_diffrn_reflns_av_R_equivalents 0.0294
_diffrn_reflns_av_unetI/netI 0.0154
_diffrn_reflns_Laue_measured_fraction_full 0.998
_diffrn_reflns_Laue_measured_fraction_max 0.999
_diffrn_reflns_limit_h_max 14
_diffrn_reflns_limit_h_min -13
_diffrn_reflns_limit_k_max 16
_diffrn_reflns_limit_k_min -16
_diffrn_reflns_limit_l_max 22
_diffrn_reflns_limit_l_min -22
_diffrn_reflns_number 102348
_diffrn_reflns_point_group_measured_fraction_full 0.998
_diffrn_reflns_point_group_measured_fraction_max 0.999
_diffrn_reflns_theta_full 26.000
_diffrn_reflns_theta_max 30.508
_diffrn_reflns_theta_min 2.405
_diffrn_standards_number 0
_exptl_absorpt_coefficient_mu 4.886
_exptl_absorpt_correction_T_max 0.7461
_exptl_absorpt_correction_T_min 0.5841
_exptl_absorpt_correction_type multi-scan
_exptl_absorpt_process_details
;
SADABS-2016/2 (Bruker,2016/2) was used for absorption correction.
wR2(int) was 0.0772 before and 0.0484 after correction.
The Ratio of minimum to maximum transmission is 0.7829.
The \l/2 correction factor is Not present.
;
_exptl_crystal_colour 'clear red'
_exptl_crystal_colour_lustre clear
_exptl_crystal_colour_primary red
_exptl_crystal_density_diffrn 1.823
_exptl_crystal_description prism
_exptl_crystal_F_000 956
_exptl_crystal_size_max 0.25
_exptl_crystal_size_mid 0.15
_exptl_crystal_size_min 0.03
_refine_diff_density_max 0.960
_refine_diff_density_min -1.157
_refine_diff_density_rms 0.085
_refine_ls_extinction_method none
_refine_ls_goodness_of_fit_ref 1.098
_refine_ls_hydrogen_treatment constr
_refine_ls_matrix_type full
_refine_ls_number_parameters 370
_refine_ls_number_reflns 10812
_refine_ls_number_restraints 0
_refine_ls_restrained_S_all 1.098
_refine_ls_R_factor_all 0.0165
_refine_ls_R_factor_gt 0.0149
_refine_ls_shift/su_max 0.005
_refine_ls_shift/su_mean 0.000
_refine_ls_structure_factor_coef Fsqd
_refine_ls_weighting_details 'w=1/[\s^2^(Fo^2^)+(0.0146P)^2^+0.9462P] where P=(Fo^2^+2Fc^2^)/3'
_refine_ls_weighting_scheme calc
_refine_ls_wR_factor_gt 0.0334
_refine_ls_wR_factor_ref 0.0339
_reflns_Friedel_coverage 0.000
_reflns_number_gt 10409
_reflns_number_total 10812
_reflns_threshold_expression 'I > 2\s(I)'
_cod_data_source_file c8cc03596b2.cif
_cod_data_source_block mo_d8v2049_0m-1
_cod_depositor_comments 'Adding full bibliography for 7121645--7121655.cif.'
_cod_database_code 7121645
_shelxl_version_number 2013-3
_shelx_space_group_comment
;
The symmetry employed for this shelxl refinement is uniquely defined
by the following loop, which should always be used as a source of
symmetry information in preference to the above space-group names.
They are only intended as comments.
;
_olex2_refinement_description
;
1. Fixed Uiso
 At 1.2 times of:
  All C(H) groups, All C(H,H) groups
2.a Ternary CH refined with riding coordinates:
 C14(H14), C8(H8), C2(H2)
2.b Secondary CH2 refined with riding coordinates:
 C7(H7a,H7b), C15(H15a,H15b), C3(H3a,H3b), C16(H16a,H16b), C4(H4a,H4b),
 C12(H12a,H12b), C13(H13a,H13b), C6(H6a,H6b), C9(H9a,H9b), C19(H19a,H19b),
 C5(H5a,H5b), C11(H11a,H11b), C30(H30a,H30b), C18(H18a,H18b), C17(H17a,H17b),
 C10(H10a,H10b)
2.c Aromatic/amide H refined with riding coordinates:
 C25(H25), C27(H27), C22(H22), C26(H26), C24(H24), C29(H29), C20(H20),
 C23(H23), C21(H21), C28(H28)
;
_olex2_submission_special_instructions 'No special instructions were received'

loop_
_space_group_symop_operation_xyz
'x, y, z'
'-x, -y, -z'

loop_
_atom_site_label
_atom_site_type_symbol
_atom_site_fract_x
_atom_site_fract_y
_atom_site_fract_z
_atom_site_U_iso_or_equiv
_atom_site_adp_type
_atom_site_occupancy
_atom_site_site_symmetry_order
_atom_site_calc_flag
_atom_site_refinement_flags_posn
Pt1 Pt 0.07787(2) 0.28404(2) 0.76347(2) 0.00936(2) Uani 1 1 d .
Ru1 Ru 0.24505(2) 0.02203(2) 0.74040(2) 0.00858(2) Uani 1 1 d .
Cl1 Cl 0.25537(3) 0.00751(3) 0.58961(2) 0.01374(6) Uani 1 1 d .
Cl4 Cl -0.06101(4) 0.43989(3) 0.76948(2) 0.01558(7) Uani 1 1 d .
Cl2 Cl 0.26630(4) -0.04137(3) 0.88107(2) 0.01528(6) Uani 1 1 d .
P1 P 0.47344(3) 0.09411(3) 0.74717(2) 0.00879(6) Uani 1 1 d .
Cl3 Cl 0.03004(4) -0.08872(4) 0.73284(3) 0.02066(8) Uani 1 1 d .
Cl6 Cl 0.32749(5) 0.54700(4) 0.79293(3) 0.03039(9) Uani 1 1 d .
Cl5 Cl 0.25505(5) 0.69780(4) 0.65863(3) 0.03120(10) Uani 1 1 d .
N1 N 0.07113(12) 0.28562(11) 0.63328(8) 0.0121(2) Uani 1 1 d .
N2 N 0.07582(12) 0.27923(11) 0.89381(8) 0.0126(2) Uani 1 1 d .
C14 C 0.58437(14) -0.02689(12) 0.72965(9) 0.0120(3) Uani 1 1 d .
H14 H 0.6782 0.0096 0.7342 0.014 Uiso 1 1 calc R
C25 C 0.10814(16) 0.37706(14) 0.94448(10) 0.0161(3) Uani 1 1 d .
H25 H 0.1365 0.4482 0.9185 0.019 Uiso 1 1 calc R
C1 C 0.18522(14) 0.15396(12) 0.75516(9) 0.0111(2) Uani 1 1 d .
C8 C 0.52603(14) 0.16387(13) 0.85381(9) 0.0119(3) Uani 1 1 d .
H8 H 0.5289 0.0982 0.8938 0.014 Uiso 1 1 calc R
C27 C 0.05848(17) 0.27350(17) 1.07151(11) 0.0232(3) Uani 1 1 d .
H27 H 0.0514 0.2718 1.1323 0.028 Uiso 1 1 calc R
C22 C 0.05094(16) 0.28917(16) 0.45573(10) 0.0202(3) Uani 1 1 d .
H22 H 0.0435 0.2906 0.3949 0.024 Uiso 1 1 calc R
C7 C 0.46053(15) 0.31628(13) 0.67831(9) 0.0128(3) Uani 1 1 d .
H7A H 0.3648 0.3044 0.6929 0.015 Uiso 1 1 calc R
H7B H 0.5084 0.3583 0.7281 0.015 Uiso 1 1 calc R
C15 C 0.56747(15) -0.08724(13) 0.63904(10) 0.0162(3) Uani 1 1 d .
H15A H 0.4771 -0.1282 0.6326 0.019 Uiso 1 1 calc R
H15B H 0.5769 -0.0273 0.5953 0.019 Uiso 1 1 calc R
C3 C 0.66534(14) 0.21221(13) 0.63521(10) 0.0140(3) Uani 1 1 d .
H3A H 0.7189 0.2524 0.6834 0.017 Uiso 1 1 calc R
H3B H 0.7002 0.1344 0.6223 0.017 Uiso 1 1 calc R
C26 C 0.10107(17) 0.37664(16) 1.03330(10) 0.0209(3) Uani 1 1 d .
H26 H 0.1252 0.4464 1.0677 0.025 Uiso 1 1 calc R
C16 C 0.67327(17) -0.17630(15) 0.62478(11) 0.0214(3) Uani 1 1 d .
H16A H 0.6609 -0.2154 0.5666 0.026 Uiso 1 1 calc R
H16B H 0.7634 -0.1344 0.6280 0.026 Uiso 1 1 calc R
C4 C 0.67711(16) 0.28595(14) 0.55565(10) 0.0176(3) Uani 1 1 d .
H4A H 0.7722 0.2978 0.5397 0.021 Uiso 1 1 calc R
H4B H 0.6280 0.2429 0.5067 0.021 Uiso 1 1 calc R
C24 C 0.02043(15) 0.18936(14) 0.58626(10) 0.0151(3) Uani 1 1 d .
H24 H -0.0078 0.1202 0.6147 0.018 Uiso 1 1 calc R
C12 C 0.47149(17) 0.29847(17) 0.98102(10) 0.0230(3) Uani 1 1 d .
H12A H 0.4072 0.3541 1.0028 0.028 Uiso 1 1 calc R
H12B H 0.4738 0.2346 1.0217 0.028 Uiso 1 1 calc R
C13 C 0.42503(15) 0.24626(13) 0.89204(9) 0.0140(3) Uani 1 1 d .
H13A H 0.4143 0.3108 0.8530 0.017 Uiso 1 1 calc R
H13B H 0.3370 0.2017 0.8969 0.017 Uiso 1 1 calc R
C6 C 0.47555(16) 0.39112(14) 0.59950(10) 0.0165(3) Uani 1 1 d .
H6A H 0.4201 0.3531 0.5513 0.020 Uiso 1 1 calc R
H6B H 0.4432 0.4696 0.6133 0.020 Uiso 1 1 calc R
C9 C 0.66863(15) 0.22481(14) 0.85420(10) 0.0148(3) Uani 1 1 d .
H9A H 0.7322 0.1668 0.8353 0.018 Uiso 1 1 calc R
H9B H 0.6726 0.2881 0.8129 0.018 Uiso 1 1 calc R
C29 C 0.03682(16) 0.17794(14) 0.93078(11) 0.0178(3) Uani 1 1 d .
H29 H 0.0160 0.1085 0.8953 0.021 Uiso 1 1 calc R
C19 C 0.57092(16) -0.12017(14) 0.79779(11) 0.0181(3) Uani 1 1 d .
H19A H 0.5844 -0.0813 0.8559 0.022 Uiso 1 1 calc R
H19B H 0.4798 -0.1603 0.7946 0.022 Uiso 1 1 calc R
C5 C 0.62096(16) 0.40547(14) 0.57209(11) 0.0191(3) Uani 1 1 d .
H5A H 0.6747 0.4513 0.6178 0.023 Uiso 1 1 calc R
H5B H 0.6274 0.4498 0.5190 0.023 Uiso 1 1 calc R
C11 C 0.61027(19) 0.36272(18) 0.97656(12) 0.0282(4) Uani 1 1 d .
H11A H 0.6077 0.4283 0.9374 0.034 Uiso 1 1 calc R
H11B H 0.6385 0.3962 1.0345 0.034 Uiso 1 1 calc R
C30 C 0.22275(19) 0.65747(15) 0.76511(12) 0.0237(3) Uani 1 1 d .
H30A H 0.1280 0.6277 0.7698 0.028 Uiso 1 1 calc R
H30B H 0.2393 0.7272 0.8054 0.028 Uiso 1 1 calc R
C20 C 0.11310(15) 0.38322(14) 0.59275(10) 0.0157(3) Uani 1 1 d .
H20 H 0.1494 0.4506 0.6259 0.019 Uiso 1 1 calc R
C23 C 0.00862(16) 0.18924(15) 0.49745(10) 0.0192(3) Uani 1 1 d .
H23 H -0.0283 0.1210 0.4655 0.023 Uiso 1 1 calc R
C21 C 0.10467(16) 0.38777(16) 0.50424(10) 0.0196(3) Uani 1 1 d .
H21 H 0.1351 0.4573 0.4769 0.023 Uiso 1 1 calc R
C28 C 0.02644(18) 0.17309(16) 1.01958(11) 0.0231(3) Uani 1 1 d .
H28 H -0.0025 0.1013 1.0444 0.028 Uiso 1 1 calc R
C18 C 0.67420(18) -0.21115(15) 0.78307(12) 0.0233(3) Uani 1 1 d .
H18A H 0.7651 -0.1721 0.7923 0.028 Uiso 1 1 calc R
H18B H 0.6609 -0.2725 0.8256 0.028 Uiso 1 1 calc R
C17 C 0.66279(18) -0.26898(15) 0.69224(13) 0.0252(4) Uani 1 1 d .
H17A H 0.7349 -0.3228 0.6836 0.030 Uiso 1 1 calc R
H17B H 0.5760 -0.3162 0.6852 0.030 Uiso 1 1 calc R
C2 C 0.51719(14) 0.19576(12) 0.66095(9) 0.0107(2) Uani 1 1 d .
H2 H 0.4687 0.1602 0.6083 0.013 Uiso 1 1 calc R
C10 C 0.71019(17) 0.27737(16) 0.94384(10) 0.0209(3) Uani 1 1 d .
H10A H 0.7149 0.2134 0.9841 0.025 Uiso 1 1 calc R
H10B H 0.8000 0.3193 0.9414 0.025 Uiso 1 1 calc R

loop_
_atom_site_aniso_label
_atom_site_aniso_U_11
_atom_site_aniso_U_22
_atom_site_aniso_U_33
_atom_site_aniso_U_23
_atom_site_aniso_U_13
_atom_site_aniso_U_12
Pt1 0.00915(3) 0.00836(3) 0.01052(3) -0.00108(2) 0.00100(2) 0.00128(2)
Ru1 0.00765(5) 0.00710(5) 0.01091(5) -0.00002(4) 0.00168(4) 0.00024(4)
Cl1 0.01265(15) 0.01625(15) 0.01192(14) -0.00223(12) 0.00046(11) 0.00044(12)
Cl4 0.01617(16) 0.01370(15) 0.01739(16) -0.00147(12) 0.00083(12) 0.00596(12)
Cl2 0.01499(15) 0.01639(16) 0.01492(15) 0.00573(12) 0.00292(12) 0.00054(12)
P1 0.00828(15) 0.00761(15) 0.01052(15) 0.00063(12) 0.00128(12) 0.00053(12)
Cl3 0.01480(16) 0.02402(19) 0.02123(18) -0.00138(14) 0.00189(13) -0.00934(14)
Cl6 0.0438(3) 0.0260(2) 0.0228(2) 0.00664(16) 0.00301(18) 0.00852(19)
Cl5 0.0236(2) 0.0387(2) 0.0329(2) 0.01860(19) 0.00146(17) 0.00130(18)
N1 0.0105(5) 0.0122(5) 0.0136(6) -0.0016(4) -0.0009(4) 0.0027(4)
N2 0.0120(5) 0.0132(6) 0.0130(5) 0.0015(4) 0.0031(4) 0.0035(4)
C14 0.0099(6) 0.0107(6) 0.0157(6) 0.0018(5) 0.0015(5) 0.0023(5)
C25 0.0172(7) 0.0165(7) 0.0146(7) -0.0011(5) 0.0008(5) 0.0024(6)
C1 0.0098(6) 0.0128(6) 0.0101(6) -0.0009(5) 0.0011(5) -0.0014(5)
C8 0.0116(6) 0.0121(6) 0.0118(6) 0.0005(5) -0.0001(5) 0.0005(5)
C27 0.0204(8) 0.0374(10) 0.0141(7) 0.0055(7) 0.0052(6) 0.0129(7)
C22 0.0124(7) 0.0355(9) 0.0135(7) -0.0013(6) -0.0008(5) 0.0093(6)
C7 0.0131(6) 0.0113(6) 0.0146(6) 0.0031(5) 0.0027(5) 0.0022(5)
C15 0.0142(7) 0.0144(7) 0.0201(7) -0.0043(5) 0.0001(5) 0.0045(5)
C3 0.0114(6) 0.0147(7) 0.0162(7) 0.0039(5) 0.0037(5) 0.0010(5)
C26 0.0209(8) 0.0277(8) 0.0146(7) -0.0034(6) 0.0005(6) 0.0079(6)
C16 0.0196(8) 0.0195(8) 0.0256(8) -0.0060(6) 0.0037(6) 0.0078(6)
C4 0.0163(7) 0.0218(8) 0.0156(7) 0.0065(6) 0.0063(5) 0.0019(6)
C24 0.0117(6) 0.0153(7) 0.0179(7) -0.0037(5) -0.0017(5) 0.0019(5)
C12 0.0209(8) 0.0327(9) 0.0145(7) -0.0073(6) 0.0016(6) 0.0024(7)
C13 0.0131(6) 0.0156(7) 0.0131(6) -0.0023(5) 0.0014(5) 0.0023(5)
C6 0.0178(7) 0.0154(7) 0.0171(7) 0.0061(5) 0.0010(6) 0.0033(6)
C9 0.0107(6) 0.0175(7) 0.0158(7) -0.0002(5) -0.0011(5) -0.0005(5)
C29 0.0177(7) 0.0154(7) 0.0210(7) 0.0038(6) 0.0059(6) 0.0036(6)
C19 0.0174(7) 0.0142(7) 0.0241(8) 0.0075(6) 0.0067(6) 0.0064(6)
C5 0.0193(7) 0.0184(7) 0.0204(7) 0.0099(6) 0.0044(6) 0.0007(6)
C11 0.0244(9) 0.0344(10) 0.0232(8) -0.0159(7) -0.0035(7) -0.0017(7)
C30 0.0274(9) 0.0161(7) 0.0276(9) 0.0012(6) 0.0109(7) 0.0002(6)
C20 0.0161(7) 0.0150(7) 0.0158(7) -0.0010(5) 0.0007(5) 0.0009(5)
C23 0.0140(7) 0.0247(8) 0.0184(7) -0.0080(6) -0.0043(6) 0.0039(6)
C21 0.0165(7) 0.0257(8) 0.0174(7) 0.0045(6) 0.0035(6) 0.0044(6)
C28 0.0244(8) 0.0254(8) 0.0217(8) 0.0106(6) 0.0099(6) 0.0086(7)
C18 0.0215(8) 0.0180(8) 0.0326(9) 0.0099(7) 0.0067(7) 0.0096(6)
C17 0.0209(8) 0.0130(7) 0.0426(10) -0.0003(7) 0.0072(7) 0.0069(6)
C2 0.0099(6) 0.0107(6) 0.0116(6) 0.0016(5) 0.0017(5) 0.0000(5)
C10 0.0174(7) 0.0278(8) 0.0164(7) -0.0028(6) -0.0053(6) -0.0011(6)

loop_
_atom_type_symbol
_atom_type_description
_atom_type_scat_dispersion_real
_atom_type_scat_dispersion_imag
_atom_type_scat_source
C C 0.0033 0.0016 'International Tables Vol C Tables 4.2.6.8 and 6.1.1.4'
H H 0.0000 0.0000 'International Tables Vol C Tables 4.2.6.8 and 6.1.1.4'
Cl Cl 0.1484 0.1585 'International Tables Vol C Tables 4.2.6.8 and 6.1.1.4'
N N 0.0061 0.0033 'International Tables Vol C Tables 4.2.6.8 and 6.1.1.4'
P P 0.1023 0.0942 'International Tables Vol C Tables 4.2.6.8 and 6.1.1.4'
Pt Pt -1.7033 8.3905 'International Tables Vol C Tables 4.2.6.8 and 6.1.1.4'
Ru Ru -1.2594 0.8363 'International Tables Vol C Tables 4.2.6.8 and 6.1.1.4'

loop_
_geom_angle_atom_site_label_1
_geom_angle_atom_site_label_2
_geom_angle_atom_site_label_3
_geom_angle
N1 Pt1 Cl4 88.76(4)
N1 Pt1 N2 177.37(5)
N2 Pt1 Cl4 90.44(4)
C1 Pt1 Cl4 177.51(4)
C1 Pt1 N1 89.67(5)
C1 Pt1 N2 91.05(5)
Cl1 Ru1 Cl2 156.115(14)
Cl1 Ru1 P1 89.654(13)
Cl1 Ru1 Cl3 89.620(13)
Cl2 Ru1 P1 89.001(13)
Cl2 Ru1 Cl3 87.132(14)
P1 Ru1 Cl3 168.761(14)
C1 Ru1 Cl1 100.34(5)
C1 Ru1 Cl2 103.53(5)
C1 Ru1 P1 95.30(5)
C1 Ru1 Cl3 95.87(5)
C14 P1 Ru1 111.17(5)
C14 P1 C8 104.58(7)
C14 P1 C2 104.54(6)
C8 P1 Ru1 113.40(5)
C2 P1 Ru1 112.30(5)
C2 P1 C8 110.22(7)
C24 N1 Pt1 119.95(10)
C20 N1 Pt1 120.76(10)
C20 N1 C24 119.26(13)
C25 N2 Pt1 121.03(10)
C25 N2 C29 119.09(13)
C29 N2 Pt1 119.83(11)
P1 C14 H14 106.7
C15 C14 P1 112.59(10)
C15 C14 H14 106.7
C15 C14 C19 109.71(12)
C19 C14 P1 113.89(10)
C19 C14 H14 106.7
N2 C25 H25 119.1
N2 C25 C26 121.79(15)
C26 C25 H25 119.1
Ru1 C1 Pt1 166.24(9)
P1 C8 H8 106.0
C13 C8 P1 113.39(10)
C13 C8 H8 106.0
C13 C8 C9 111.62(12)
C9 C8 P1 113.00(10)
C9 C8 H8 106.0
C26 C27 H27 120.6
C28 C27 H27 120.6
C28 C27 C26 118.80(15)
C23 C22 H22 120.5
C23 C22 C21 118.97(15)
C21 C22 H22 120.5
H7A C7 H7B 108.0
C6 C7 H7A 109.4
C6 C7 H7B 109.4
C6 C7 C2 110.99(12)
C2 C7 H7A 109.4
C2 C7 H7B 109.4
C14 C15 H15A 109.7
C14 C15 H15B 109.7
H15A C15 H15B 108.2
C16 C15 C14 110.04(13)
C16 C15 H15A 109.7
C16 C15 H15B 109.7
H3A C3 H3B 108.3
C4 C3 H3A 109.8
C4 C3 H3B 109.8
C4 C3 C2 109.25(12)
C2 C3 H3A 109.8
C2 C3 H3B 109.8
C25 C26 C27 119.36(16)
C25 C26 H26 120.3
C27 C26 H26 120.3
C15 C16 H16A 109.4
C15 C16 H16B 109.4
H16A C16 H16B 108.0
C17 C16 C15 110.96(14)
C17 C16 H16A 109.4
C17 C16 H16B 109.4
C3 C4 H4A 109.3
C3 C4 H4B 109.3
H4A C4 H4B 108.0
C5 C4 C3 111.47(13)
C5 C4 H4A 109.3
C5 C4 H4B 109.3
N1 C24 H24 119.3
N1 C24 C23 121.46(15)
C23 C24 H24 119.3
H12A C12 H12B 108.1
C13 C12 H12A 109.5
C13 C12 H12B 109.5
C11 C12 H12A 109.5
C11 C12 H12B 109.5
C11 C12 C13 110.78(14)
C8 C13 H13A 109.4
C8 C13 H13B 109.4
C12 C13 C8 111.14(12)
C12 C13 H13A 109.4
C12 C13 H13B 109.4
H13A C13 H13B 108.0
C7 C6 H6A 109.5
C7 C6 H6B 109.5
H6A C6 H6B 108.0
C5 C6 C7 110.92(12)
C5 C6 H6A 109.5
C5 C6 H6B 109.5
C8 C9 H9A 109.3
C8 C9 H9B 109.3
H9A C9 H9B 108.0
C10 C9 C8 111.45(12)
C10 C9 H9A 109.3
C10 C9 H9B 109.3
N2 C29 H29 119.3
N2 C29 C28 121.41(15)
C28 C29 H29 119.3
C14 C19 H19A 109.5
C14 C19 H19B 109.5
H19A C19 H19B 108.1
C18 C19 C14 110.53(13)
C18 C19 H19A 109.5
C18 C19 H19B 109.5
C4 C5 H5A 109.4
C4 C5 H5B 109.4
C6 C5 C4 111.01(13)
C6 C5 H5A 109.4
C6 C5 H5B 109.4
H5A C5 H5B 108.0
C12 C11 H11A 109.7
C12 C11 H11B 109.7
H11A C11 H11B 108.2
C10 C11 C12 109.86(15)
C10 C11 H11A 109.7
C10 C11 H11B 109.7
Cl6 C30 H30A 109.7
Cl6 C30 H30B 109.7
Cl5 C30 Cl6 109.83(9)
Cl5 C30 H30A 109.7
Cl5 C30 H30B 109.7
H30A C30 H30B 108.2
N1 C20 H20 119.1
N1 C20 C21 121.76(15)
C21 C20 H20 119.1
C22 C23 C24 119.45(15)
C22 C23 H23 120.3
C24 C23 H23 120.3
C22 C21 H21 120.5
C20 C21 C22 119.09(15)
C20 C21 H21 120.5
C27 C28 C29 119.53(16)
C27 C28 H28 120.2
C29 C28 H28 120.2
C19 C18 H18A 109.3
C19 C18 H18B 109.3
H18A C18 H18B 107.9
C17 C18 C19 111.69(14)
C17 C18 H18A 109.3
C17 C18 H18B 109.3
C16 C17 C18 110.83(14)
C16 C17 H17A 109.5
C16 C17 H17B 109.5
C18 C17 H17A 109.5
C18 C17 H17B 109.5
H17A C17 H17B 108.1
P1 C2 H2 105.3
C7 C2 P1 111.72(9)
C7 C2 C3 110.34(11)
C7 C2 H2 105.3
C3 C2 P1 117.68(10)
C3 C2 H2 105.3
C9 C10 H10A 109.5
C9 C10 H10B 109.5
C11 C10 C9 110.52(13)
C11 C10 H10A 109.5
C11 C10 H10B 109.5
H10A C10 H10B 108.1

loop_
_geom_bond_atom_site_label_1
_geom_bond_atom_site_label_2
_geom_bond_distance
Pt1 Cl4 2.3410(4)
Pt1 N1 2.0265(12)
Pt1 N2 2.0313(12)
Pt1 C1 1.8998(14)
Ru1 Cl1 2.3469(4)
Ru1 Cl2 2.3521(4)
Ru1 P1 2.3748(4)
Ru1 Cl3 2.4141(4)
Ru1 C1 1.6689(14)
P1 C14 1.8504(14)
P1 C8 1.8562(15)
P1 C2 1.8519(14)
Cl6 C30 1.7694(19)
Cl5 C30 1.7681(18)
N1 C24 1.3504(19)
N1 C20 1.349(2)
N2 C25 1.349(2)
N2 C29 1.350(2)
C14 H14 1.0000
C14 C15 1.539(2)
C14 C19 1.540(2)
C25 H25 0.9500
C25 C26 1.384(2)
C8 H8 1.0000
C8 C13 1.539(2)
C8 C9 1.542(2)
C27 H27 0.9500
C27 C26 1.386(3)
C27 C28 1.382(3)
C22 H22 0.9500
C22 C23 1.381(3)
C22 C21 1.392(2)
C7 H7A 0.9900
C7 H7B 0.9900
C7 C6 1.531(2)
C7 C2 1.540(2)
C15 H15A 0.9900
C15 H15B 0.9900
C15 C16 1.535(2)
C3 H3A 0.9900
C3 H3B 0.9900
C3 C4 1.532(2)
C3 C2 1.5442(19)
C26 H26 0.9500
C16 H16A 0.9900
C16 H16B 0.9900
C16 C17 1.526(3)
C4 H4A 0.9900
C4 H4B 0.9900
C4 C5 1.526(2)
C24 H24 0.9500
C24 C23 1.385(2)
C12 H12A 0.9900
C12 H12B 0.9900
C12 C13 1.532(2)
C12 C11 1.527(3)
C13 H13A 0.9900
C13 H13B 0.9900
C6 H6A 0.9900
C6 H6B 0.9900
C6 C5 1.524(2)
C9 H9A 0.9900
C9 H9B 0.9900
C9 C10 1.530(2)
C29 H29 0.9500
C29 C28 1.390(2)
C19 H19A 0.9900
C19 H19B 0.9900
C19 C18 1.533(2)
C5 H5A 0.9900
C5 H5B 0.9900
C11 H11A 0.9900
C11 H11B 0.9900
C11 C10 1.524(3)
C30 H30A 0.9900
C30 H30B 0.9900
C20 H20 0.9500
C20 C21 1.382(2)
C23 H23 0.9500
C21 H21 0.9500
C28 H28 0.9500
C18 H18A 0.9900
C18 H18B 0.9900
C18 C17 1.528(3)
C17 H17A 0.9900
C17 H17B 0.9900
C2 H2 1.0000
C10 H10A 0.9900
C10 H10B 0.9900

loop_
_geom_torsion_atom_site_label_1
_geom_torsion_atom_site_label_2
_geom_torsion_atom_site_label_3
_geom_torsion_atom_site_label_4
_geom_torsion
Pt1 N1 C24 C23 176.97(11)
Pt1 N1 C20 C21 -177.48(11)
Pt1 N2 C25 C26 176.84(12)
Pt1 N2 C29 C28 -176.07(12)
Ru1 P1 C14 C15 63.97(11)
Ru1 P1 C14 C19 -61.75(12)
Ru1 P1 C8 C13 -44.09(11)
Ru1 P1 C8 C9 -172.39(9)
Ru1 P1 C2 C7 73.55(10)
Ru1 P1 C2 C3 -157.31(9)
Cl1 Ru1 C1 Pt1 76.5(4)
Cl2 Ru1 C1 Pt1 -102.6(4)
P1 Ru1 C1 Pt1 167.1(4)
P1 C14 C15 C16 173.25(11)
P1 C14 C19 C18 -175.17(12)
P1 C8 C13 C12 178.35(11)
P1 C8 C9 C10 -177.96(11)
Cl3 Ru1 C1 Pt1 -14.2(4)
N1 Pt1 C1 Ru1 -73.6(4)
N1 C24 C23 C22 0.8(2)
N1 C20 C21 C22 0.3(2)
N2 Pt1 C1 Ru1 103.8(4)
N2 C25 C26 C27 -0.6(2)
N2 C29 C28 C27 -0.9(2)
C14 P1 C8 C13 -165.37(10)
C14 P1 C8 C9 66.34(11)
C14 P1 C2 C7 -165.81(10)
C14 P1 C2 C3 -36.67(12)
C14 C15 C16 C17 58.39(18)
C14 C19 C18 C17 -56.05(19)
C25 N2 C29 C28 1.5(2)
C8 P1 C14 C15 -173.29(10)
C8 P1 C14 C19 60.99(12)
C8 P1 C2 C7 -53.94(11)
C8 P1 C2 C3 75.21(12)
C8 C9 C10 C11 -56.29(18)
C7 C6 C5 C4 55.56(17)
C15 C14 C19 C18 57.61(17)
C15 C16 C17 C18 -56.16(19)
C3 C4 C5 C6 -57.27(18)
C26 C27 C28 C29 -0.4(2)
C4 C3 C2 P1 172.55(10)
C4 C3 C2 C7 -57.66(16)
C24 N1 C20 C21 0.5(2)
C12 C11 C10 C9 59.53(19)
C13 C8 C9 C10 52.83(17)
C13 C12 C11 C10 -59.7(2)
C6 C7 C2 P1 -169.81(10)
C6 C7 C2 C3 57.29(16)
C9 C8 C13 C12 -52.65(17)
C29 N2 C25 C26 -0.7(2)
C19 C14 C15 C16 -58.80(16)
C19 C18 C17 C16 55.09(19)
C11 C12 C13 C8 56.27(19)
C20 N1 C24 C23 -1.0(2)
C23 C22 C21 C20 -0.5(2)
C21 C22 C23 C24 0.0(2)
C28 C27 C26 C25 1.1(2)
C2 P1 C14 C15 -57.42(12)
C2 P1 C14 C19 176.86(11)
C2 P1 C8 C13 82.78(11)
C2 P1 C8 C9 -45.52(12)
C2 C7 C6 C5 -55.93(17)
C2 C3 C4 C5 57.95(17)
